data_7022131
loop_
_publ_author_name
'Zhang, Xiao-Ping'
'Tian, Han-Rui'
'Yan, Gu-Fan'
'Su, Ying'
'Feng, Yun-Long'
'Cheng, Jian-Wen'

_publ_section_title
;
 Incorporating different secondary building units of {Bi2}, {Bi8} and
 {Bi10} to construct diversity of luminescent bismuth-organic frameworks.
;
_journal_issue 4
_journal_name_full 'Dalton transactions (Cambridge, England : 2003)'
_journal_page_first 1088
_journal_page_last 1093
_journal_paper_doi 10.1039/c2dt31821k
_journal_volume 42
_journal_year 2013
_chemical_formula_sum 'C35 H30 Bi5 N5 O30 S0'
_chemical_formula_weight 2045.54
_chemical_name_systematic
;
?
;
_space_group_IT_number 2
_symmetry_cell_setting triclinic
_symmetry_space_group_name_Hall '-P 1'
_symmetry_space_group_name_H-M 'P -1'
_atom_sites_solution_hydrogens geom
_atom_sites_solution_primary direct
_atom_sites_solution_secondary difmap
_audit_creation_method SHELXL-97
_cell_angle_alpha 81.091(2)
_cell_angle_beta 72.977(2)
_cell_angle_gamma 74.7310(10)
_cell_formula_units_Z 2
_cell_length_a 10.6201(3)
_cell_length_b 13.5967(3)
_cell_length_c 16.3708(4)
_cell_measurement_reflns_used 6678
_cell_measurement_temperature 296(2)
_cell_measurement_theta_max 27.61
_cell_measurement_theta_min 1.31
_cell_volume 2172.79(10)
_computing_cell_refinement 'SAINT (Bruker, 2006)'
_computing_data_collection 'APEXII (Bruker, 2006)'
_computing_data_reduction SAINT
_computing_molecular_graphics 'DIAMOND (Brandenburg, 1999)'
_computing_publication_material 'SHELXTL (Sheldrick, 2008)'
_computing_structure_refinement 'SHELXL-97 (Sheldrick, 1997)'
_computing_structure_solution 'SHELXS-97 (Sheldrick, 1990)'
_diffrn_ambient_temperature 296(2)
_diffrn_measured_fraction_theta_full 0.989
_diffrn_measured_fraction_theta_max 0.989
_diffrn_measurement_device_type 'Bruker APEX-II area-detector diffractometer'
_diffrn_measurement_method 'phi and omega scans'
_diffrn_radiation_monochromator graphite
_diffrn_radiation_source 'fine-focus sealed tube'
_diffrn_radiation_type MoK\a
_diffrn_radiation_wavelength 0.71073
_diffrn_reflns_av_R_equivalents 0.0471
_diffrn_reflns_av_sigmaI/netI 0.0540
_diffrn_reflns_limit_h_max 13
_diffrn_reflns_limit_h_min -13
_diffrn_reflns_limit_k_max 17
_diffrn_reflns_limit_k_min -17
_diffrn_reflns_limit_l_max 21
_diffrn_reflns_limit_l_min -21
_diffrn_reflns_number 34690
_diffrn_reflns_theta_full 27.61
_diffrn_reflns_theta_max 27.61
_diffrn_reflns_theta_min 1.31
_diffrn_standards_decay_% none
_diffrn_standards_interval_count none
_diffrn_standards_interval_time none
_diffrn_standards_number none
_exptl_absorpt_coefficient_mu 20.296
_exptl_absorpt_correction_T_max 0.2361
_exptl_absorpt_correction_T_min 0.1002
_exptl_absorpt_correction_type empirical
_exptl_absorpt_process_details 'SADABS (Sheldrick, 1996)'
_exptl_crystal_colour colourless
_exptl_crystal_density_diffrn 3.127
_exptl_crystal_density_method 'not measured'
_exptl_crystal_description Prism
_exptl_crystal_F_000 1860
_exptl_crystal_size_max 0.21
_exptl_crystal_size_mid 0.20
_exptl_crystal_size_min 0.10
_refine_diff_density_max 2.307
_refine_diff_density_min -2.509
_refine_diff_density_rms 0.277
_refine_ls_extinction_method none
_refine_ls_goodness_of_fit_ref 1.036
_refine_ls_hydrogen_treatment mixed
_refine_ls_matrix_type full
_refine_ls_number_parameters 694
_refine_ls_number_reflns 9994
_refine_ls_number_restraints 0
_refine_ls_restrained_S_all 1.036
_refine_ls_R_factor_all 0.0686
_refine_ls_R_factor_gt 0.0393
_refine_ls_shift/su_max 0.001
_refine_ls_shift/su_mean 0.000
_refine_ls_structure_factor_coef Fsqd
_refine_ls_weighting_details 'calc w=1/[\s^2^(Fo^2^)+(0.0547P)^2^+0.0000P] where P=(Fo^2^+2Fc^2^)/3'
_refine_ls_weighting_scheme calc
_refine_ls_wR_factor_gt 0.0921
_refine_ls_wR_factor_ref 0.1090
_reflns_number_gt 7055
_reflns_number_total 9994
_reflns_threshold_expression >2sigma(I)
_cod_data_source_file c2dt31821k.txt
_cod_data_source_block 3
_cod_original_cell_volume 2172.79(9)
_cod_original_sg_symbol_H-M P-1
_cod_database_code 7022131

loop_
_symmetry_equiv_pos_as_xyz
'x, y, z'
'-x, -y, -z'

loop_
_atom_site_label
_atom_site_type_symbol
_atom_site_fract_x
_atom_site_fract_y
_atom_site_fract_z
_atom_site_U_iso_or_equiv
_atom_site_adp_type
_atom_site_occupancy
_atom_site_symmetry_multiplicity
_atom_site_calc_flag
_atom_site_refinement_flags
Bi1 Bi 0.17125(3) -0.24543(2) 0.30550(2) 0.01872(9) Uani 1 1 d .
Bi2 Bi 0.05932(5) 0.05631(4) 0.38934(3) 0.01694(12) Uani 0.85 1 d P
Bi2' Bi 0.0690(3) 0.0673(2) 0.34772(19) 0.0172(6) Uani 0.15 1 d P
Bi3 Bi 0.31051(3) 0.16087(2) 0.12042(2) 0.02228(10) Uani 1 1 d .
Bi4 Bi 0.04642(11) 0.34370(8) 0.48114(7) 0.0172(2) Uani 0.40 1 d P
Bi4' Bi 0.07026(7) 0.34727(5) 0.43917(5) 0.01822(17) Uani 0.60 1 d P
Bi5 Bi 0.17545(4) 0.47144(2) 0.21167(2) 0.02343(10) Uani 1 1 d .
C1 C 0.4764(8) -0.3942(6) 0.2926(5) 0.0210(19) Uani 1 1 d .
C2 C 0.6086(9) -0.4267(6) 0.2923(6) 0.026(2) Uani 1 1 d .
H2A H 0.6511 -0.4959 0.2930 0.032 Uiso 1 1 calc R
C3 C 0.6789(9) -0.3526(7) 0.2910(6) 0.029(2) Uani 1 1 d .
H3A H 0.7694 -0.3717 0.2917 0.035 Uiso 1 1 calc R
C4 C 0.6125(9) -0.2504(7) 0.2884(5) 0.025(2) Uani 1 1 d .
H4A H 0.6591 -0.1998 0.2841 0.030 Uiso 1 1 calc R
C5 C 0.4773(9) -0.2244(6) 0.2925(5) 0.0184(18) Uani 1 1 d .
C6 C 0.3923(9) -0.4671(7) 0.2866(6) 0.026(2) Uani 1 1 d .
C7 C 0.3937(9) -0.1154(6) 0.2948(5) 0.0197(18) Uani 1 1 d .
C8 C -0.2035(8) 0.0380(6) 0.3223(5) 0.0207(19) Uani 1 1 d .
C9 C -0.3255(8) 0.0645(6) 0.3009(5) 0.0213(19) Uani 1 1 d .
H9A H -0.3665 0.0142 0.2952 0.026 Uiso 1 1 calc R
C10 C -0.3851(8) 0.1663(6) 0.2882(5) 0.0231(19) Uani 1 1 d .
H10A H -0.4687 0.1857 0.2758 0.028 Uiso 1 1 calc R
C11 C -0.3195(9) 0.2406(6) 0.2942(5) 0.023(2) Uani 1 1 d .
H11A H -0.3558 0.3097 0.2825 0.028 Uiso 1 1 calc R
C12 C -0.2014(8) 0.2093(6) 0.3174(5) 0.0173(18) Uani 1 1 d .
C13 C -0.1267(9) -0.0702(6) 0.3337(5) 0.0218(19) Uani 1 1 d .
C14 C -0.1284(8) 0.2837(6) 0.3333(5) 0.0181(18) Uani 1 1 d .
C15 C 0.6172(9) 0.0187(6) 0.0861(5) 0.023(2) Uani 1 1 d .
C16 C 0.7531(9) -0.0112(7) 0.0787(6) 0.032(2) Uani 1 1 d .
H16A H 0.7975 -0.0800 0.0781 0.039 Uiso 1 1 calc R
C17 C 0.8228(10) 0.0637(7) 0.0723(6) 0.034(2) Uani 1 1 d .
H17A H 0.9156 0.0453 0.0663 0.041 Uiso 1 1 calc R
C18 C 0.7562(9) 0.1643(7) 0.0746(6) 0.029(2) Uani 1 1 d .
H18A H 0.8030 0.2149 0.0697 0.035 Uiso 1 1 calc R
C19 C 0.6190(9) 0.1894(6) 0.0844(5) 0.023(2) Uani 1 1 d .
C20 C 0.5276(9) -0.0523(6) 0.0896(5) 0.0224(19) Uani 1 1 d .
C21 C 0.5339(10) 0.2987(7) 0.0912(5) 0.026(2) Uani 1 1 d .
C22 C 0.3449(8) 0.1995(6) 0.4849(5) 0.0187(18) Uani 1 1 d .
C23 C 0.4721(9) 0.1682(6) 0.4984(5) 0.023(2) Uani 1 1 d .
H23A H 0.5130 0.0990 0.5046 0.027 Uiso 1 1 calc R
C24 C 0.5373(9) 0.2417(6) 0.5025(5) 0.0228(19) Uani 1 1 d .
H24A H 0.6243 0.2223 0.5098 0.027 Uiso 1 1 calc R
C25 C 0.4740(8) 0.3443(6) 0.4958(5) 0.0190(18) Uani 1 1 d .
H25A H 0.5170 0.3947 0.4983 0.023 Uiso 1 1 calc R
C26 C 0.3434(8) 0.3694(6) 0.4851(5) 0.0171(18) Uani 1 1 d .
C27 C 0.2698(9) 0.1263(6) 0.4728(6) 0.023(2) Uani 1 1 d .
C28 C 0.2599(9) 0.4782(6) 0.4811(6) 0.0219(19) Uani 1 1 d .
C29 C -0.0567(9) 0.4465(6) 0.1185(6) 0.024(2) Uani 1 1 d .
C30 C -0.1668(10) 0.4710(6) 0.0831(6) 0.030(2) Uani 1 1 d .
H30A H -0.2014 0.4201 0.0715 0.036 Uiso 1 1 calc R
C31 C -0.2235(10) 0.5742(7) 0.0656(7) 0.037(2) Uani 1 1 d .
H31A H -0.2994 0.5934 0.0443 0.044 Uiso 1 1 calc R
C32 C -0.1658(10) 0.6481(7) 0.0801(6) 0.031(2) Uani 1 1 d .
H32A H -0.1992 0.7170 0.0658 0.037 Uiso 1 1 calc R
C33 C -0.0580(9) 0.6174(6) 0.1163(6) 0.025(2) Uani 1 1 d .
C34 C 0.0172(9) 0.3376(6) 0.1367(6) 0.023(2) Uani 1 1 d .
C35 C 0.0053(9) 0.6931(6) 0.1394(6) 0.027(2) Uani 1 1 d .
N1 N 0.4105(7) -0.2966(5) 0.2951(4) 0.0155(14) Uani 1 1 d .
N2 N -0.1449(7) 0.1104(5) 0.3319(4) 0.0196(16) Uani 1 1 d .
N3 N 0.5520(7) 0.1174(5) 0.0919(4) 0.0196(16) Uani 1 1 d .
N4 N 0.2816(7) 0.2974(5) 0.4806(4) 0.0156(15) Uani 1 1 d .
N5 N -0.0039(7) 0.5183(5) 0.1347(4) 0.0185(15) Uani 1 1 d .
OW1 O 0.3122(7) 0.1468(4) 0.2480(4) 0.0291(15) Uani 1 1 d .
O1 O 0.4453(7) -0.5554(4) 0.2753(5) 0.044(2) Uani 1 1 d .
O2 O 0.2651(6) -0.4266(4) 0.2918(4) 0.0211(13) Uani 1 1 d .
OW2 O 0.1105(7) 0.0858(5) 0.1882(4) 0.0385(18) Uani 1 1 d .
OW3 O 0.3597(8) -0.2375(5) 0.1219(5) 0.047(2) Uani 1 1 d .
O3 O 0.2647(6) -0.1049(4) 0.3049(4) 0.0238(14) Uani 1 1 d .
OW4 O 0.1151(8) -0.0968(5) 0.1447(5) 0.049(2) Uani 1 1 d .
O4 O 0.4510(6) -0.0461(4) 0.2849(4) 0.0317(16) Uani 1 1 d .
OW5 O 0.4045(8) 0.5545(5) 0.0925(5) 0.051(2) Uani 1 1 d .
O5 O -0.1735(7) -0.1397(4) 0.3230(5) 0.0384(18) Uani 1 1 d .
O6 O -0.0141(6) -0.0831(4) 0.3535(4) 0.0246(14) Uani 1 1 d .
O7 O -0.0268(6) 0.2436(4) 0.3643(4) 0.0227(14) Uani 1 1 d .
O8 O -0.1695(6) 0.3758(4) 0.3152(4) 0.0329(16) Uani 1 1 d .
O9 O 0.5814(6) -0.1418(4) 0.0736(4) 0.0336(16) Uani 1 1 d .
O10 O 0.4001(6) -0.0131(4) 0.1060(4) 0.0268(15) Uani 1 1 d .
O11 O 0.4059(7) 0.3078(4) 0.1065(4) 0.0363(17) Uani 1 1 d .
O12 O 0.5904(6) 0.3702(5) 0.0771(4) 0.0352(17) Uani 1 1 d .
O13 O 0.3207(7) 0.0360(5) 0.4715(5) 0.048(2) Uani 1 1 d .
O14 O 0.1511(6) 0.1669(4) 0.4603(4) 0.0272(15) Uani 1 1 d .
O15 O 0.1390(6) 0.4889(4) 0.4748(4) 0.0290(15) Uani 1 1 d .
O16 O 0.3120(6) 0.5488(4) 0.4841(4) 0.0298(15) Uani 1 1 d .
O17 O -0.0235(7) 0.2672(5) 0.1204(5) 0.0412(18) Uani 1 1 d .
O18 O 0.1175(6) 0.3259(4) 0.1674(4) 0.0203(13) Uani 1 1 d .
O19 O 0.0944(7) 0.6552(4) 0.1810(4) 0.0285(15) Uani 1 1 d .
O20 O -0.0334(8) 0.7844(4) 0.1168(5) 0.047(2) Uani 1 1 d .
O21 O -0.0307(6) -0.3241(4) 0.3807(4) 0.0222(13) Uani 1 1 d .
O22 O 0.1606(6) -0.2655(4) 0.4381(3) 0.0201(13) Uani 1 1 d .
O23 O -0.1028(6) 0.0783(4) 0.5036(4) 0.0218(13) Uani 1 1 d .
O24 O 0.2296(7) 0.3331(4) 0.3149(4) 0.0267(15) Uani 1 1 d .
O25 O 0.0062(6) 0.4930(4) 0.3200(4) 0.0265(15) Uani 1 1 d .

loop_
_atom_site_aniso_label
_atom_site_aniso_U_11
_atom_site_aniso_U_22
_atom_site_aniso_U_33
_atom_site_aniso_U_23
_atom_site_aniso_U_13
_atom_site_aniso_U_12
Bi1 0.02260(19) 0.01208(15) 0.02275(18) -0.00330(12) -0.00703(13) -0.00393(13)
Bi2 0.0167(2) 0.0121(2) 0.0244(3) -0.0044(2) -0.0062(2) -0.00487(15)
Bi2' 0.0193(13) 0.0108(11) 0.0255(16) -0.0025(13) -0.0101(14) -0.0051(9)
Bi3 0.0278(2) 0.01522(16) 0.02566(19) -0.00592(13) -0.01003(15) -0.00246(13)
Bi4 0.0165(5) 0.0106(4) 0.0271(6) -0.0039(5) -0.0076(5) -0.0040(3)
Bi4' 0.0139(3) 0.0116(3) 0.0287(4) -0.0062(3) -0.0011(3) -0.0046(2)
Bi5 0.0277(2) 0.01858(16) 0.0259(2) -0.00805(14) -0.00115(14) -0.01177(14)
C1 0.017(5) 0.022(4) 0.022(5) -0.005(4) -0.001(4) -0.003(3)
C2 0.021(5) 0.020(4) 0.033(5) -0.007(4) -0.012(4) 0.011(4)
C3 0.019(5) 0.041(6) 0.030(5) -0.008(4) -0.006(4) -0.010(4)
C4 0.021(5) 0.031(5) 0.028(5) 0.002(4) -0.015(4) -0.008(4)
C5 0.025(5) 0.016(4) 0.017(4) -0.004(3) -0.007(4) -0.007(3)
C6 0.025(5) 0.029(5) 0.026(5) -0.004(4) -0.010(4) -0.006(4)
C7 0.023(5) 0.018(4) 0.024(5) -0.004(3) -0.011(4) -0.007(4)
C8 0.019(5) 0.019(4) 0.024(5) -0.006(4) -0.002(4) -0.008(4)
C9 0.020(5) 0.025(4) 0.024(5) -0.006(4) -0.008(4) -0.009(4)
C10 0.012(4) 0.029(5) 0.028(5) 0.000(4) -0.007(4) -0.004(4)
C11 0.029(5) 0.019(4) 0.019(5) 0.001(3) -0.006(4) -0.003(4)
C12 0.019(4) 0.018(4) 0.018(4) 0.002(3) -0.005(3) -0.012(3)
C13 0.020(5) 0.025(5) 0.025(5) -0.003(4) -0.009(4) -0.010(4)
C14 0.016(4) 0.015(4) 0.026(5) -0.008(3) -0.005(4) -0.006(3)
C15 0.027(5) 0.027(5) 0.016(4) -0.004(4) -0.007(4) -0.003(4)
C16 0.027(6) 0.028(5) 0.040(6) -0.008(4) -0.016(5) 0.007(4)
C17 0.021(5) 0.038(6) 0.043(6) -0.010(5) -0.008(4) -0.001(4)
C18 0.024(5) 0.033(5) 0.032(5) -0.005(4) -0.008(4) -0.007(4)
C19 0.025(5) 0.020(4) 0.023(5) -0.002(4) -0.007(4) -0.004(4)
C20 0.027(5) 0.018(4) 0.025(5) -0.003(4) -0.013(4) -0.003(4)
C21 0.029(5) 0.035(5) 0.018(5) -0.009(4) -0.009(4) -0.008(4)
C22 0.018(4) 0.019(4) 0.020(4) -0.007(3) 0.000(3) -0.007(3)
C23 0.023(5) 0.022(4) 0.025(5) -0.007(4) -0.011(4) 0.001(4)
C24 0.016(4) 0.027(5) 0.029(5) -0.005(4) -0.008(4) -0.006(4)
C25 0.018(4) 0.022(4) 0.025(5) -0.005(4) -0.012(4) -0.010(4)
C26 0.022(5) 0.012(4) 0.024(5) -0.001(3) -0.009(4) -0.010(3)
C27 0.024(5) 0.015(4) 0.031(5) 0.001(4) -0.011(4) -0.006(4)
C28 0.021(5) 0.018(4) 0.029(5) -0.005(4) -0.006(4) -0.007(4)
C29 0.022(5) 0.024(5) 0.031(5) -0.003(4) -0.009(4) -0.012(4)
C30 0.041(6) 0.022(5) 0.040(6) 0.001(4) -0.027(5) -0.013(4)
C31 0.033(6) 0.032(5) 0.052(7) -0.004(5) -0.025(5) -0.002(4)
C32 0.034(6) 0.026(5) 0.035(6) 0.001(4) -0.017(5) -0.005(4)
C33 0.023(5) 0.022(4) 0.027(5) -0.002(4) 0.000(4) -0.006(4)
C34 0.026(5) 0.022(4) 0.028(5) -0.010(4) -0.010(4) -0.009(4)
C35 0.024(5) 0.019(4) 0.034(5) -0.006(4) -0.008(4) 0.002(4)
N1 0.017(4) 0.016(3) 0.018(4) -0.004(3) -0.008(3) -0.005(3)
N2 0.020(4) 0.015(3) 0.025(4) -0.006(3) 0.000(3) -0.011(3)
N3 0.026(4) 0.015(3) 0.020(4) -0.005(3) -0.004(3) -0.008(3)
N4 0.014(4) 0.012(3) 0.021(4) -0.003(3) -0.003(3) -0.004(3)
N5 0.019(4) 0.016(3) 0.023(4) -0.004(3) -0.007(3) -0.005(3)
OW1 0.036(4) 0.026(3) 0.029(4) -0.007(3) -0.018(3) -0.002(3)
O1 0.036(4) 0.013(3) 0.092(6) -0.020(3) -0.033(4) 0.006(3)
O2 0.021(3) 0.011(3) 0.033(4) -0.006(2) -0.006(3) -0.004(2)
OW2 0.029(4) 0.025(3) 0.059(5) -0.009(3) 0.001(3) -0.012(3)
OW3 0.070(6) 0.035(4) 0.049(5) -0.007(3) -0.027(4) -0.018(4)
O3 0.022(3) 0.014(3) 0.036(4) -0.007(3) -0.005(3) -0.007(2)
OW4 0.061(5) 0.035(4) 0.058(5) -0.012(4) -0.018(4) -0.017(4)
O4 0.032(4) 0.014(3) 0.055(4) 0.005(3) -0.019(3) -0.011(3)
OW5 0.058(5) 0.032(4) 0.052(5) -0.004(3) 0.003(4) -0.010(4)
O5 0.039(4) 0.022(3) 0.071(5) -0.012(3) -0.026(4) -0.017(3)
O6 0.019(3) 0.017(3) 0.038(4) -0.009(3) -0.004(3) -0.005(2)
O7 0.022(3) 0.012(3) 0.040(4) -0.003(3) -0.018(3) -0.002(2)
O8 0.030(4) 0.011(3) 0.064(5) -0.008(3) -0.025(3) 0.001(3)
O9 0.031(4) 0.021(3) 0.051(4) -0.015(3) -0.013(3) 0.000(3)
O10 0.029(4) 0.016(3) 0.036(4) -0.004(3) -0.010(3) -0.004(3)
O11 0.027(4) 0.019(3) 0.061(5) -0.007(3) -0.006(3) -0.006(3)
O12 0.026(4) 0.038(4) 0.050(4) 0.003(3) -0.011(3) -0.025(3)
O13 0.036(4) 0.015(3) 0.106(7) -0.012(4) -0.041(4) 0.001(3)
O14 0.028(4) 0.014(3) 0.049(4) -0.007(3) -0.021(3) -0.005(3)
O15 0.020(3) 0.014(3) 0.058(5) -0.012(3) -0.013(3) -0.004(3)
O16 0.032(4) 0.017(3) 0.052(4) -0.006(3) -0.021(3) -0.013(3)
O17 0.054(5) 0.022(3) 0.065(5) -0.002(3) -0.039(4) -0.013(3)
O18 0.018(3) 0.021(3) 0.030(3) -0.006(2) -0.015(3) -0.005(2)
O19 0.038(4) 0.016(3) 0.043(4) -0.003(3) -0.028(3) -0.005(3)
O20 0.066(5) 0.015(3) 0.075(6) -0.001(3) -0.048(5) -0.002(3)
O21 0.023(3) 0.019(3) 0.026(3) 0.000(2) -0.007(3) -0.007(3)
O22 0.021(3) 0.019(3) 0.020(3) -0.008(2) -0.007(2) 0.001(2)
O23 0.020(3) 0.017(3) 0.026(3) -0.006(2) -0.008(3) 0.002(2)
O24 0.046(4) 0.012(3) 0.024(3) -0.002(2) -0.012(3) -0.005(3)
O25 0.028(4) 0.021(3) 0.030(4) -0.013(3) 0.000(3) -0.008(3)

loop_
_atom_type_symbol
_atom_type_description
_atom_type_scat_dispersion_real
_atom_type_scat_dispersion_imag
_atom_type_scat_source
C C 0.0033 0.0016 'International Tables Vol C Tables 4.2.6.8 and 6.1.1.4'
H H 0.0000 0.0000 'International Tables Vol C Tables 4.2.6.8 and 6.1.1.4'
N N 0.0061 0.0033 'International Tables Vol C Tables 4.2.6.8 and 6.1.1.4'
O O 0.0106 0.0060 'International Tables Vol C Tables 4.2.6.8 and 6.1.1.4'
S S 0.1246 0.1234 'International Tables Vol C Tables 4.2.6.8 and 6.1.1.4'
Bi Bi -4.1077 10.2566 'International Tables Vol C Tables 4.2.6.8 and 6.1.1.4'

loop_
_geom_angle_atom_site_label_1
_geom_angle_atom_site_label_2
_geom_angle_atom_site_label_3
_geom_angle
_geom_angle_site_symmetry_1
_geom_angle_site_symmetry_3
O22 Bi1 O3 84.4(2) . .
O22 Bi1 N1 81.4(2) . .
O3 Bi1 N1 67.5(2) . .
O22 Bi1 O2 91.1(2) . .
O3 Bi1 O2 134.0(2) . .
N1 Bi1 O2 66.5(2) . .
O22 Bi1 O21 73.0(2) . .
O3 Bi1 O21 142.68(18) . .
N1 Bi1 O21 134.6(2) . .
O2 Bi1 O21 76.91(18) . .
O22 Bi1 O6 81.3(2) . .
O3 Bi1 O6 67.95(19) . .
N1 Bi1 O6 133.39(19) . .
O2 Bi1 O6 156.22(18) . .
O21 Bi1 O6 79.32(17) . .
Bi2' Bi2 O23 138.7(3) . .
Bi2' Bi2 O23 143.4(3) . 2_556
O23 Bi2 O23 70.2(2) . 2_556
Bi2' Bi2 O6 80.1(3) . .
O23 Bi2 O6 92.5(2) . .
O23 Bi2 O6 76.0(2) 2_556 .
Bi2' Bi2 O7 72.5(3) . .
O23 Bi2 O7 81.7(2) . .
O23 Bi2 O7 143.79(19) 2_556 .
O6 Bi2 O7 128.9(2) . .
Bi2' Bi2 N2 62.3(3) . .
O23 Bi2 N2 77.6(2) . .
O23 Bi2 N2 127.5(2) 2_556 .
O6 Bi2 N2 65.0(2) . .
O7 Bi2 N2 64.22(19) . .
Bi2' Bi2 O14 113.7(3) . .
O23 Bi2 O14 81.8(2) . .
O23 Bi2 O14 88.30(19) 2_556 .
O6 Bi2 O14 164.3(2) . .
O7 Bi2 O14 64.9(2) . .
N2 Bi2 O14 127.12(19) . .
Bi2' Bi2 Bi2 161.9(3) . 2_556
O23 Bi2 Bi2 37.27(15) . 2_556
O23 Bi2 Bi2 32.94(13) 2_556 2_556
O6 Bi2 Bi2 82.55(14) . 2_556
O7 Bi2 Bi2 115.83(14) . 2_556
N2 Bi2 Bi2 105.57(15) . 2_556
O14 Bi2 Bi2 84.18(14) . 2_556
Bi2 Bi2' N2 102.9(4) . .
Bi2 Bi2' O7 92.2(3) . .
N2 Bi2' O7 69.6(2) . .
Bi2 Bi2' O6 84.3(3) . .
N2 Bi2' O6 69.0(2) . .
O7 Bi2' O6 136.4(2) . .
Bi2 Bi2' OW2 172.8(4) . .
N2 Bi2' OW2 77.9(2) . .
O7 Bi2' OW2 94.8(2) . .
O6 Bi2' OW2 89.3(2) . .
Bi2 Bi2' O23 32.0(3) . .
N2 Bi2' O23 72.1(2) . .
O7 Bi2' O23 73.8(2) . .
O6 Bi2' O23 81.2(2) . .
OW2 Bi2' O23 149.9(2) . .
Bi2 Bi2' O3 95.0(3) . .
N2 Bi2' O3 128.5(2) . .
O7 Bi2' O3 157.9(2) . .
O6 Bi2' O3 65.3(2) . .
OW2 Bi2' O3 79.3(2) . .
O23 Bi2' O3 121.0(2) . .
OW1 Bi3 O10 93.1(2) . .
OW1 Bi3 N3 84.9(2) . .
O10 Bi3 N3 68.0(2) . .
OW1 Bi3 O11 85.6(2) . .
O10 Bi3 O11 134.7(2) . .
N3 Bi3 O11 66.8(2) . .
OW1 Bi3 OW2 79.7(2) . .
O10 Bi3 OW2 77.2(2) . .
N3 Bi3 OW2 140.9(2) . .
O11 Bi3 OW2 145.8(2) . .
OW1 Bi3 O18 82.6(2) . .
O10 Bi3 O18 155.51(19) . .
N3 Bi3 O18 135.00(19) . .
O11 Bi3 O18 69.22(19) . .
OW2 Bi3 O18 78.35(18) . .
Bi4' Bi4 O21 163.0(2) . 2_556
Bi4' Bi4 O14 80.6(2) . .
O21 Bi4 O14 94.0(2) 2_556 .
Bi4' Bi4 O15 84.8(2) . .
O21 Bi4 O15 87.1(2) 2_556 .
O14 Bi4 O15 132.0(2) . .
Bi4' Bi4 N4 84.2(2) . .
O21 Bi4 N4 78.9(2) 2_556 .
O14 Bi4 N4 66.4(2) . .
O15 Bi4 N4 66.8(2) . .
Bi4' Bi4 O22 123.7(2) . 2_556
O21 Bi4 O22 70.7(2) 2_556 2_556
O14 Bi4 O22 81.23(19) . 2_556
O15 Bi4 O22 142.11(19) . 2_556
N4 Bi4 O22 133.5(2) . 2_556
Bi4' Bi4 O15 108.4(2) . 2_566
O21 Bi4 O15 81.8(2) 2_556 2_566
O14 Bi4 O15 160.8(2) . 2_566
O15 Bi4 O15 66.7(2) . 2_566
N4 Bi4 O15 130.1(2) . 2_566
O22 Bi4 O15 79.75(17) 2_556 2_566
Bi4 Bi4' O24 155.9(2) . .
Bi4 Bi4' O14 83.6(2) . .
O24 Bi4' O14 84.5(2) . .
Bi4 Bi4' N4 80.2(2) . .
O24 Bi4' N4 75.9(2) . .
O14 Bi4' N4 66.3(2) . .
Bi4 Bi4' O15 79.6(2) . .
O24 Bi4' O15 92.9(2) . .
O14 Bi4' O15 131.4(2) . .
N4 Bi4' O15 66.0(2) . .
Bi4 Bi4' O7 113.1(2) . .
O24 Bi4' O7 80.6(2) . .
O14 Bi4' O7 66.1(2) . .
N4 Bi4' O7 128.33(19) . .
O15 Bi4' O7 161.0(2) . .
Bi4 Bi4' O25 131.30(19) . .
O24 Bi4' O25 68.0(2) . .
O14 Bi4' O25 141.33(19) . .
N4 Bi4' O25 127.2(2) . .
O15 Bi4' O25 78.6(2) . .
O7 Bi4' O25 82.46(18) . .
O25 Bi5 O24 75.0(2) . .
O25 Bi5 O19 83.1(2) . .
O24 Bi5 O19 147.76(19) . .
O25 Bi5 N5 82.1(2) . .
O24 Bi5 N5 132.4(2) . .
O19 Bi5 N5 65.3(2) . .
O25 Bi5 O18 94.2(2) . .
O24 Bi5 O18 76.22(19) . .
O19 Bi5 O18 129.50(19) . .
N5 Bi5 O18 64.40(19) . .
O25 Bi5 O2 82.7(2) . 1_565
O24 Bi5 O2 84.71(19) . 1_565
O19 Bi5 O2 69.12(19) . 1_565
N5 Bi5 O2 133.24(19) . 1_565
O18 Bi5 O2 160.81(18) . 1_565
N1 C1 C2 123.1(8) . .
N1 C1 C6 114.5(8) . .
C2 C1 C6 122.4(8) . .
C1 C2 C3 117.7(8) . .
C4 C3 C2 119.3(9) . .
C5 C4 C3 119.2(8) . .
N1 C5 C4 120.8(8) . .
N1 C5 C7 115.8(7) . .
C4 C5 C7 123.4(7) . .
O1 C6 O2 123.9(8) . .
O1 C6 C1 120.1(8) . .
O2 C6 C1 116.0(7) . .
O4 C7 O3 125.9(8) . .
O4 C7 C5 118.7(8) . .
O3 C7 C5 115.4(7) . .
N2 C8 C9 120.8(8) . .
N2 C8 C13 115.8(8) . .
C9 C8 C13 123.4(7) . .
C10 C9 C8 118.8(8) . .
C9 C10 C11 119.7(8) . .
C12 C11 C10 118.4(8) . .
N2 C12 C11 122.0(7) . .
N2 C12 C14 115.3(7) . .
C11 C12 C14 122.7(7) . .
O5 C13 O6 125.0(8) . .
O5 C13 C8 118.7(8) . .
O6 C13 C8 116.3(7) . .
O8 C14 O7 125.6(8) . .
O8 C14 C12 118.6(8) . .
O7 C14 C12 115.8(7) . .
N3 C15 C16 120.8(8) . .
N3 C15 C20 114.3(8) . .
C16 C15 C20 124.9(8) . .
C15 C16 C17 118.1(8) . .
C18 C17 C16 120.5(9) . .
C17 C18 C19 118.7(9) . .
N3 C19 C18 120.8(8) . .
N3 C19 C21 116.1(8) . .
C18 C19 C21 123.1(8) . .
O9 C20 O10 124.8(8) . .
O9 C20 C15 118.5(8) . .
O10 C20 C15 116.7(7) . .
O12 C21 O11 125.3(9) . .
O12 C21 C19 119.5(8) . .
O11 C21 C19 115.0(8) . .
N4 C22 C23 121.8(7) . .
N4 C22 C27 115.5(8) . .
C23 C22 C27 122.7(8) . .
C24 C23 C22 118.4(8) . .
C23 C24 C25 120.3(8) . .
C24 C25 C26 117.6(7) . .
N4 C26 C25 121.5(7) . .
N4 C26 C28 115.3(7) . .
C25 C26 C28 123.2(7) . .
O13 C27 O14 123.2(8) . .
O13 C27 C22 120.9(8) . .
O14 C27 C22 115.9(7) . .
O16 C28 O15 125.5(8) . .
O16 C28 C26 118.5(8) . .
O15 C28 C26 116.0(7) . .
N5 C29 C30 122.2(8) . .
N5 C29 C34 114.8(8) . .
C30 C29 C34 122.9(7) . .
C31 C30 C29 117.9(8) . .
C32 C31 C30 119.5(9) . .
C33 C32 C31 118.8(9) . .
N5 C33 C32 122.2(8) . .
N5 C33 C35 115.5(8) . .
C32 C33 C35 122.3(8) . .
O17 C34 O18 125.2(8) . .
O17 C34 C29 118.2(8) . .
O18 C34 C29 116.6(7) . .
O20 C35 O19 126.5(9) . .
O20 C35 C33 117.6(9) . .
O19 C35 C33 115.9(8) . .
C1 N1 C5 119.8(7) . .
C1 N1 Bi1 121.3(5) . .
C5 N1 Bi1 118.9(5) . .
C12 N2 C8 120.2(8) . .
C12 N2 Bi2' 118.3(5) . .
C8 N2 Bi2' 120.5(6) . .
C12 N2 Bi2 121.0(5) . .
C8 N2 Bi2 118.7(6) . .
Bi2' N2 Bi2 14.84(9) . .
C19 N3 C15 121.0(8) . .
C19 N3 Bi3 120.3(5) . .
C15 N3 Bi3 118.6(5) . .
C22 N4 C26 120.2(7) . .
C22 N4 Bi4 119.5(5) . .
C26 N4 Bi4 119.9(5) . .
C22 N4 Bi4' 119.5(5) . .
C26 N4 Bi4' 119.4(5) . .
Bi4 N4 Bi4' 15.62(5) . .
C29 N5 C33 119.3(8) . .
C29 N5 Bi5 120.7(6) . .
C33 N5 Bi5 119.7(6) . .
C6 O2 Bi1 121.4(5) . .
C6 O2 Bi5 109.9(5) . 1_545
Bi1 O2 Bi5 121.6(2) . 1_545
Bi3 OW2 Bi2' 110.0(3) . .
C7 O3 Bi1 122.1(5) . .
C7 O3 Bi2' 125.7(5) . .
Bi1 O3 Bi2' 111.7(2) . .
C13 O6 Bi2' 117.3(5) . .
C13 O6 Bi2 123.0(5) . .
Bi2' O6 Bi2 15.59(7) . .
C13 O6 Bi1 117.1(5) . .
Bi2' O6 Bi1 114.9(2) . .
Bi2 O6 Bi1 116.9(2) . .
C14 O7 Bi2' 116.2(5) . .
C14 O7 Bi2 123.5(5) . .
Bi2' O7 Bi2 15.36(7) . .
C14 O7 Bi4' 122.4(5) . .
Bi2' O7 Bi4' 121.4(2) . .
Bi2 O7 Bi4' 112.5(2) . .
C20 O10 Bi3 122.1(5) . .
C21 O11 Bi3 121.7(6) . .
C27 O14 Bi4' 122.0(5) . .
C27 O14 Bi4 120.7(5) . .
Bi4' O14 Bi4 15.81(4) . .
C27 O14 Bi2 115.5(5) . .
Bi4' O14 Bi2 116.4(2) . .
Bi4 O14 Bi2 123.0(3) . .
C28 O15 Bi4 121.6(5) . .
C28 O15 Bi4' 120.7(5) . .
Bi4 O15 Bi4' 15.62(4) . .
C28 O15 Bi4 120.4(5) . 2_566
Bi4 O15 Bi4 113.3(2) . 2_566
Bi4' O15 Bi4 118.4(2) . 2_566
C34 O18 Bi5 122.3(5) . .
C34 O18 Bi3 113.6(5) . .
Bi5 O18 Bi3 119.3(2) . .
C35 O19 Bi5 123.2(5) . .
Bi4 O21 Bi1 107.9(2) 2_556 .
Bi1 O22 Bi4 108.4(2) . 2_556
Bi2 O23 Bi2 109.8(2) . 2_556
Bi2 O23 Bi2' 9.38(8) . .
Bi2 O23 Bi2' 118.0(2) 2_556 .
Bi4' O24 Bi5 111.2(2) . .
Bi5 O25 Bi4' 105.6(2) . .

loop_
_geom_bond_atom_site_label_1
_geom_bond_atom_site_label_2
_geom_bond_distance
_geom_bond_site_symmetry_2
Bi1 O22 2.119(5) .
Bi1 O3 2.371(5) .
Bi1 N1 2.413(7) .
Bi1 O2 2.420(5) .
Bi1 O21 2.552(6) .
Bi1 O6 2.590(5) .
Bi2 Bi2' 0.658(3) .
Bi2 O23 2.138(6) .
Bi2 O23 2.381(6) 2_556
Bi2 O6 2.436(6) .
Bi2 O7 2.482(5) .
Bi2 N2 2.503(7) .
Bi2 O14 2.556(6) .
Bi2 Bi2 3.6993(10) 2_556
Bi2' N2 2.273(8) .
Bi2' O7 2.368(6) .
Bi2' O6 2.411(6) .
Bi2' OW2 2.501(8) .
Bi2' O23 2.667(6) .
Bi2' O3 2.718(6) .
Bi3 OW1 2.073(6) .
Bi3 O10 2.327(5) .
Bi3 N3 2.394(7) .
Bi3 O11 2.420(6) .
Bi3 OW2 2.489(6) .
Bi3 O18 2.649(5) .
Bi4 Bi4' 0.6579(9) .
Bi4 O21 2.198(6) 2_556
Bi4 O14 2.399(6) .
Bi4 O15 2.403(6) .
Bi4 N4 2.408(7) .
Bi4 O22 2.609(6) 2_556
Bi4 O15 2.626(6) 2_566
Bi4' O24 2.230(6) .
Bi4' O14 2.382(6) .
Bi4' N4 2.431(7) .
Bi4' O15 2.433(6) .
Bi4' O7 2.567(6) .
Bi4' O25 2.658(6) .
Bi5 O25 2.117(6) .
Bi5 O24 2.396(6) .
Bi5 O19 2.443(5) .
Bi5 N5 2.478(7) .
Bi5 O18 2.483(5) .
Bi5 O2 2.557(6) 1_565
C1 N1 1.328(10) .
C1 C2 1.356(12) .
C1 C6 1.529(12) .
C2 C3 1.397(12) .
C3 C4 1.383(12) .
C4 C5 1.369(12) .
C5 N1 1.342(10) .
C5 C7 1.514(11) .
C6 O1 1.202(10) .
C6 O2 1.301(10) .
C7 O4 1.217(9) .
C7 O3 1.303(10) .
C8 N2 1.345(10) .
C8 C9 1.382(12) .
C8 C13 1.496(11) .
C9 C10 1.373(11) .
C10 C11 1.399(11) .
C11 C12 1.359(12) .
C12 N2 1.336(10) .
C12 C14 1.518(11) .
C13 O5 1.233(9) .
C13 O6 1.290(10) .
C14 O8 1.233(9) .
C14 O7 1.282(10) .
C15 N3 1.342(10) .
C15 C16 1.367(12) .
C15 C20 1.508(12) .
C16 C17 1.383(12) .
C17 C18 1.366(12) .
C18 C19 1.373(12) .
C19 N3 1.326(10) .
C19 C21 1.525(11) .
C20 O9 1.232(9) .
C20 O10 1.282(10) .
C21 O12 1.231(10) .
C21 O11 1.284(11) .
C22 N4 1.325(9) .
C22 C23 1.377(12) .
C22 C27 1.497(11) .
C23 C24 1.377(11) .
C24 C25 1.382(11) .
C25 C26 1.394(11) .
C26 N4 1.335(9) .
C26 C28 1.514(11) .
C27 O13 1.205(9) .
C27 O14 1.298(10) .
C28 O16 1.241(10) .
C28 O15 1.286(10) .
C29 N5 1.339(10) .
C29 C30 1.396(12) .
C29 C34 1.512(12) .
C30 C31 1.394(12) .
C31 C32 1.387(13) .
C32 C33 1.380(13) .
C33 N5 1.342(10) .
C33 C35 1.514(12) .
C34 O17 1.241(9) .
C34 O18 1.269(10) .
C35 O20 1.235(10) .
C35 O19 1.278(11) .
O2 Bi5 2.557(6) 1_545
O15 Bi4 2.626(6) 2_566
O21 Bi4 2.198(6) 2_556
O22 Bi4 2.609(6) 2_556
O23 Bi2 2.381(6) 2_556
